data_7028353
loop_
_publ_author_name
'Dutta, Pradip Kr'
'Asatkar, Ashish K.'
'Zade, Sanjio S.'
'Panda, Snigdha'

_publ_section_title
;
 Oxidative addition of disulfide/diselenide to group 10 metal(0) and in
 situ functionalization to form neutral thiasalen/selenasalen group 10
 metal(II) complexes.
;
_journal_issue 4
_journal_name_full 'Dalton transactions (Cambridge, England : 2003)'
_journal_page_first 1736
_journal_page_last 1743
_journal_paper_doi 10.1039/c3dt52132j
_journal_volume 43
_journal_year 2014
_chemical_formula_moiety 'C16 H14 N2 Ni Se2'
_chemical_formula_sum 'C16 H14 N2 Ni Se2'
_chemical_formula_weight 450.90
_chemical_name_systematic
; 
 ? 
;
_space_group_IT_number 2
_symmetry_cell_setting triclinic
_symmetry_space_group_name_Hall '-P 1'
_symmetry_space_group_name_H-M 'P -1'
_atom_sites_solution_hydrogens geom
_atom_sites_solution_primary direct
_atom_sites_solution_secondary difmap
_audit_creation_method SHELXL-97
_cell_angle_alpha 71.269(13)
_cell_angle_beta 86.197(18)
_cell_angle_gamma 82.699(14)
_cell_formula_units_Z 4
_cell_length_a 10.398(6)
_cell_length_b 12.088(7)
_cell_length_c 12.955(7)
_cell_measurement_reflns_used 4523
_cell_measurement_temperature 298(2)
_cell_measurement_theta_max 23.95
_cell_measurement_theta_min 2.51
_cell_volume 1529.0(15)
_computing_cell_refinement 'Bruker SMART'
_computing_data_collection 'Bruker SMART'
_computing_data_reduction 'Bruker SAINT'
_computing_molecular_graphics 'Bruker SHELXTL'
_computing_publication_material 'Bruker SHELXTL'
_computing_structure_refinement 'SHELXL-97 (Sheldrick, 2008)'
_computing_structure_solution 'SHELXS-97 (Sheldrick, 2008)'
_diffrn_ambient_temperature 298(2)
_diffrn_measured_fraction_theta_full 0.987
_diffrn_measured_fraction_theta_max 0.987
_diffrn_radiation_monochromator graphite
_diffrn_radiation_source 'fine-focus sealed tube'
_diffrn_radiation_type MoK\a
_diffrn_radiation_wavelength 0.71073
_diffrn_reflns_av_R_equivalents 0.0773
_diffrn_reflns_av_sigmaI/netI 0.0842
_diffrn_reflns_limit_h_max 12
_diffrn_reflns_limit_h_min -11
_diffrn_reflns_limit_k_max 14
_diffrn_reflns_limit_k_min -14
_diffrn_reflns_limit_l_max 14
_diffrn_reflns_limit_l_min -15
_diffrn_reflns_number 21036
_diffrn_reflns_theta_full 25.34
_diffrn_reflns_theta_max 25.34
_diffrn_reflns_theta_min 1.66
_exptl_absorpt_coefficient_mu 6.023
_exptl_absorpt_correction_T_max 0.300
_exptl_absorpt_correction_T_min 0.239
_exptl_absorpt_correction_type multi-scan
_exptl_absorpt_process_details 'sadabs, bruker, 2008'
_exptl_crystal_colour red
_exptl_crystal_density_diffrn 1.959
_exptl_crystal_density_method 'not measured'
_exptl_crystal_description block
_exptl_crystal_F_000 880
_exptl_crystal_size_max 0.42
_exptl_crystal_size_mid 0.21
_exptl_crystal_size_min 0.20
_refine_diff_density_max 0.622
_refine_diff_density_min -0.607
_refine_diff_density_rms 0.129
_refine_ls_extinction_method none
_refine_ls_goodness_of_fit_ref 1.025
_refine_ls_hydrogen_treatment constr
_refine_ls_matrix_type full
_refine_ls_number_parameters 331
_refine_ls_number_reflns 5528
_refine_ls_number_restraints 0
_refine_ls_restrained_S_all 1.025
_refine_ls_R_factor_all 0.0731
_refine_ls_R_factor_gt 0.0438
_refine_ls_shift/su_max 0.001
_refine_ls_shift/su_mean 0.000
_refine_ls_structure_factor_coef Fsqd
_refine_ls_weighting_details 'calc w=1/[\s^2^(Fo^2^)+(0.0509P)^2^+0.0000P] where P=(Fo^2^+2Fc^2^)/3'
_refine_ls_weighting_scheme calc
_refine_ls_wR_factor_gt 0.1065
_refine_ls_wR_factor_ref 0.1216
_reflns_number_gt 3920
_reflns_number_total 5597
_reflns_threshold_expression >2sigma(I)
_cod_data_source_file c3dt52132j.txt
_cod_data_source_block ssz_ak_28
_cod_depositor_comments
;
The following automatic conversions were performed:

'_symmetry_cell_setting' value 'Triclinic' changed to 'triclinic'
according to
/usr/data/users/saulius/automatic-downloads/current/RSC/lib/dictionaries/cif_core.dic
dictionary named 'cif_core.dic' version 2.4.2 from 2011-04-26.

Automatic conversion script
Id: cif_fix_values 2281 2013-09-26 08:29:07Z andrius 
;
_cod_original_sg_symbol_H-M P-1
_cod_database_code 7028353

loop_
_symmetry_equiv_pos_as_xyz
'x, y, z'
'-x, -y, -z'

loop_
_atom_site_label
_atom_site_type_symbol
_atom_site_fract_x
_atom_site_fract_y
_atom_site_fract_z
_atom_site_U_iso_or_equiv
_atom_site_adp_type
_atom_site_occupancy
_atom_site_symmetry_multiplicity
_atom_site_calc_flag
_atom_site_refinement_flags
C27 C 0.1613(3) -0.1570(3) 0.5031(3) 0.0405(14) Uani 1 1 d G
C28 C 0.1512(3) -0.2752(3) 0.5578(3) 0.0488(16) Uani 1 1 d G
H25 H 0.0814 -0.3100 0.5455 0.059 Uiso 1 1 calc R
C29 C 0.2455(4) -0.3414(2) 0.6308(3) 0.0570(18) Uani 1 1 d G
H26 H 0.2388 -0.4204 0.6673 0.068 Uiso 1 1 calc R
C30 C 0.3498(4) -0.2893(3) 0.6491(3) 0.0582(18) Uani 1 1 d G
H27 H 0.4129 -0.3336 0.6979 0.070 Uiso 1 1 calc R
C31 C 0.3599(3) -0.1711(3) 0.5944(3) 0.0463(15) Uani 1 1 d G
H28 H 0.4297 -0.1363 0.6066 0.056 Uiso 1 1 calc R
C32 C 0.2656(4) -0.1050(2) 0.5214(3) 0.0398(14) Uani 1 1 d G
C17 C 0.2249(4) 0.3912(3) 0.1620(2) 0.0446(15) Uani 1 1 d G
C18 C 0.3076(4) 0.4786(3) 0.1284(3) 0.065(2) Uani 1 1 d G
H15 H 0.3584 0.4917 0.1789 0.078 Uiso 1 1 calc R
C19 C 0.3145(4) 0.5466(3) 0.0193(3) 0.073(2) Uani 1 1 d G
H16 H 0.3698 0.6050 -0.0031 0.088 Uiso 1 1 calc R
C20 C 0.2386(4) 0.5271(3) -0.0562(3) 0.0626(19) Uani 1 1 d G
H17 H 0.2432 0.5725 -0.1291 0.075 Uiso 1 1 calc R
C21 C 0.1559(4) 0.4396(3) -0.0226(3) 0.0513(17) Uani 1 1 d G
H18 H 0.1052 0.4266 -0.0731 0.062 Uiso 1 1 calc R
C22 C 0.1490(3) 0.3717(3) 0.0865(3) 0.0404(14) Uani 1 1 d G
C11 C 0.7480(3) -0.2144(3) 0.2908(3) 0.0399(14) Uani 1 1 d G
C12 C 0.7627(4) -0.2971(3) 0.3937(3) 0.0526(17) Uani 1 1 d G
H11 H 0.7032 -0.2936 0.4497 0.063 Uiso 1 1 calc R
C13 C 0.8664(4) -0.3852(3) 0.4129(3) 0.062(2) Uani 1 1 d G
H12 H 0.8763 -0.4406 0.4817 0.075 Uiso 1 1 calc R
C14 C 0.9554(3) -0.3905(3) 0.3292(4) 0.0590(19) Uani 1 1 d G
H13 H 1.0248 -0.4495 0.3420 0.071 Uiso 1 1 calc R
C15 C 0.9406(3) -0.3078(3) 0.2263(3) 0.0535(17) Uani 1 1 d G
H14 H 1.0001 -0.3114 0.1703 0.064 Uiso 1 1 calc R
C16 C 0.8369(4) -0.2197(3) 0.2071(3) 0.0420(15) Uani 1 1 d G
C1 C 0.6678(3) 0.2441(3) -0.1773(3) 0.0423(14) Uani 1 1 d G
C2 C 0.7128(3) 0.2931(3) -0.2838(3) 0.0572(17) Uani 1 1 d G
H1 H 0.7967 0.2701 -0.3045 0.069 Uiso 1 1 calc R
C3 C 0.6325(4) 0.3765(3) -0.3593(3) 0.0628(19) Uani 1 1 d G
H2 H 0.6626 0.4092 -0.4305 0.075 Uiso 1 1 calc R
C4 C 0.5071(4) 0.4108(3) -0.3284(3) 0.0569(18) Uani 1 1 d G
H3 H 0.4534 0.4666 -0.3789 0.068 Uiso 1 1 calc R
C5 C 0.4621(3) 0.3618(3) -0.2219(3) 0.0483(16) Uani 1 1 d G
H4 H 0.3783 0.3848 -0.2012 0.058 Uiso 1 1 calc R
C6 C 0.5425(3) 0.2785(3) -0.1464(3) 0.0390(14) Uani 1 1 d G
Se1 Se 0.79059(6) 0.13646(5) -0.08132(5) 0.04938(19) Uani 1 1 d .
Se2 Se 0.82886(6) -0.11534(5) 0.06314(5) 0.04607(19) Uani 1 1 d .
Se4 Se 0.28828(6) 0.05654(5) 0.45854(5) 0.04619(19) Uani 1 1 d .
Se3 Se 0.22311(7) 0.30807(5) 0.31290(5) 0.0502(2) Uani 1 1 d .
Ni1 Ni 0.67363(7) 0.03351(6) 0.06255(6) 0.0364(2) Uani 1 1 d .
Ni2 Ni 0.14257(7) 0.13645(6) 0.32637(6) 0.0357(2) Uani 1 1 d .
N1 N 0.5327(4) 0.1536(4) 0.0449(4) 0.0388(11) Uani 1 1 d .
N2 N 0.5918(5) -0.0461(4) 0.1953(4) 0.0427(12) Uani 1 1 d .
N3 N 0.0393(4) 0.2072(4) 0.2019(4) 0.0435(12) Uani 1 1 d .
N4 N 0.0584(4) 0.0004(4) 0.3477(4) 0.0415(12) Uani 1 1 d .
C7 C 0.4869(5) 0.2380(5) -0.0377(5) 0.0429(15) Uani 1 1 d .
H5 H 0.4078 0.2780 -0.0257 0.052 Uiso 1 1 calc R
C10 C 0.6297(6) -0.1348(5) 0.2790(5) 0.0466(15) Uani 1 1 d .
H10 H 0.5733 -0.1491 0.3395 0.056 Uiso 1 1 calc R
C9 C 0.4573(6) 0.0079(5) 0.2037(6) 0.0574(17) Uani 1 1 d .
H8 H 0.4300 -0.0071 0.2796 0.069 Uiso 1 1 calc R
H9 H 0.3985 -0.0241 0.1686 0.069 Uiso 1 1 calc R
C8 C 0.4581(7) 0.1383(5) 0.1470(6) 0.0551(17) Uani 1 1 d .
H6 H 0.3701 0.1758 0.1325 0.066 Uiso 1 1 calc R
H7 H 0.4974 0.1737 0.1927 0.066 Uiso 1 1 calc R
C23 C 0.0533(6) 0.2889(5) 0.1143(5) 0.0446(15) Uani 1 1 d .
H19 H -0.0053 0.2972 0.0604 0.054 Uiso 1 1 calc R
C24 C -0.0770(6) 0.1453(5) 0.2147(5) 0.0537(17) Uani 1 1 d .
H20 H -0.1152 0.1611 0.1445 0.064 Uiso 1 1 calc R
H21 H -0.1409 0.1718 0.2622 0.064 Uiso 1 1 calc R
C25 C -0.0359(6) 0.0173(5) 0.2630(5) 0.0534(18) Uani 1 1 d .
H22 H -0.1107 -0.0236 0.2945 0.064 Uiso 1 1 calc R
H23 H 0.0030 -0.0145 0.2069 0.064 Uiso 1 1 calc R
C26 C 0.0675(6) -0.1021(5) 0.4197(5) 0.0440(15) Uani 1 1 d .
H24 H 0.0032 -0.1482 0.4176 0.053 Uiso 1 1 calc R

loop_
_atom_site_aniso_label
_atom_site_aniso_U_11
_atom_site_aniso_U_22
_atom_site_aniso_U_33
_atom_site_aniso_U_23
_atom_site_aniso_U_13
_atom_site_aniso_U_12
C27 0.042(4) 0.040(3) 0.040(4) -0.014(3) 0.002(3) -0.007(3)
C28 0.053(4) 0.035(3) 0.061(5) -0.017(3) 0.000(3) -0.008(3)
C29 0.074(5) 0.043(3) 0.056(5) -0.016(3) 0.002(4) -0.012(3)
C30 0.061(5) 0.056(4) 0.053(5) -0.013(3) -0.002(4) -0.003(3)
C31 0.042(4) 0.051(4) 0.045(4) -0.011(3) -0.003(3) -0.011(3)
C32 0.038(3) 0.047(3) 0.035(4) -0.014(3) 0.007(3) -0.011(3)
C17 0.060(4) 0.032(3) 0.044(4) -0.012(3) -0.002(3) -0.011(3)
C18 0.091(6) 0.049(4) 0.056(5) -0.006(3) -0.018(4) -0.028(4)
C19 0.096(6) 0.055(4) 0.065(6) -0.005(4) -0.006(4) -0.033(4)
C20 0.085(5) 0.046(4) 0.047(5) -0.002(3) 0.004(4) -0.008(4)
C21 0.062(4) 0.044(3) 0.049(5) -0.015(3) -0.006(3) -0.005(3)
C22 0.045(4) 0.033(3) 0.040(4) -0.008(3) -0.007(3) -0.001(3)
C11 0.052(4) 0.034(3) 0.035(4) -0.007(3) -0.010(3) -0.013(3)
C12 0.062(4) 0.049(3) 0.048(5) -0.014(3) -0.013(3) -0.011(3)
C13 0.075(5) 0.052(4) 0.053(5) 0.000(3) -0.025(4) -0.016(4)
C14 0.070(5) 0.036(3) 0.060(5) 0.004(3) -0.026(4) -0.003(3)
C15 0.057(4) 0.047(3) 0.056(5) -0.013(3) -0.009(3) -0.009(3)
C16 0.050(4) 0.033(3) 0.044(4) -0.011(3) -0.021(3) -0.002(3)
C1 0.035(3) 0.038(3) 0.050(4) -0.010(3) -0.001(3) -0.004(3)
C2 0.055(4) 0.063(4) 0.044(5) -0.007(3) -0.002(3) 0.002(3)
C3 0.073(5) 0.065(4) 0.044(5) -0.010(4) -0.006(4) -0.004(4)
C4 0.059(5) 0.050(4) 0.058(5) -0.015(3) -0.020(4) 0.011(3)
C5 0.045(4) 0.045(3) 0.055(5) -0.016(3) -0.014(3) 0.002(3)
C6 0.037(3) 0.030(3) 0.051(4) -0.014(3) -0.006(3) -0.002(2)
Se1 0.0351(4) 0.0539(4) 0.0463(4) -0.0007(3) -0.0009(3) 0.0019(3)
Se2 0.0475(4) 0.0454(3) 0.0400(4) -0.0100(3) -0.0060(3) 0.0076(3)
Se4 0.0452(4) 0.0462(3) 0.0468(4) -0.0079(3) -0.0107(3) -0.0167(3)
Se3 0.0687(5) 0.0438(3) 0.0426(4) -0.0127(3) -0.0092(3) -0.0207(3)
Ni1 0.0355(4) 0.0369(4) 0.0361(5) -0.0105(3) -0.0033(3) -0.0021(3)
Ni2 0.0362(4) 0.0373(4) 0.0360(5) -0.0122(3) -0.0024(3) -0.0104(3)
N1 0.039(3) 0.036(2) 0.040(3) -0.012(2) 0.001(2) -0.002(2)
N2 0.046(3) 0.038(3) 0.043(3) -0.012(2) 0.002(2) -0.005(2)
N3 0.042(3) 0.047(3) 0.043(3) -0.014(3) -0.003(2) -0.013(2)
N4 0.042(3) 0.045(3) 0.041(3) -0.014(2) -0.008(2) -0.009(2)
C7 0.031(3) 0.039(3) 0.061(5) -0.019(3) -0.003(3) -0.002(3)
C10 0.059(4) 0.049(3) 0.035(4) -0.014(3) 0.001(3) -0.020(3)
C9 0.055(4) 0.055(4) 0.056(5) -0.012(3) 0.015(3) -0.003(3)
C8 0.059(4) 0.052(4) 0.049(5) -0.015(3) 0.005(3) 0.008(3)
C23 0.049(4) 0.044(3) 0.044(4) -0.015(3) -0.006(3) -0.011(3)
C24 0.043(4) 0.063(4) 0.054(5) -0.013(3) -0.014(3) -0.011(3)
C25 0.054(4) 0.053(4) 0.058(5) -0.017(3) -0.018(3) -0.019(3)
C26 0.043(4) 0.043(3) 0.051(4) -0.017(3) -0.003(3) -0.015(3)

loop_
_atom_type_symbol
_atom_type_description
_atom_type_scat_dispersion_real
_atom_type_scat_dispersion_imag
_atom_type_scat_source
C C 0.0033 0.0016 'International Tables Vol C Tables 4.2.6.8 and 6.1.1.4'
H H 0.0000 0.0000 'International Tables Vol C Tables 4.2.6.8 and 6.1.1.4'
N N 0.0061 0.0033 'International Tables Vol C Tables 4.2.6.8 and 6.1.1.4'
Ni Ni 0.3393 1.1124 'International Tables Vol C Tables 4.2.6.8 and 6.1.1.4'
Se Se -0.0929 2.2259 'International Tables Vol C Tables 4.2.6.8 and 6.1.1.4'

loop_
_geom_angle_atom_site_label_1
_geom_angle_atom_site_label_2
_geom_angle_atom_site_label_3
_geom_angle
C28 C27 C32 120.0
C28 C27 C26 114.6(3)
C32 C27 C26 124.9(3)
C27 C28 C29 120.0
C27 C28 H25 120.0
C29 C28 H25 120.0
C30 C29 C28 120.0
C30 C29 H26 120.0
C28 C29 H26 120.0
C29 C30 C31 120.0
C29 C30 H27 120.0
C31 C30 H27 120.0
C32 C31 C30 120.0
C32 C31 H28 120.0
C30 C31 H28 120.0
C31 C32 C27 120.0
C31 C32 Se4 115.07(19)
C27 C32 Se4 124.86(19)
C18 C17 C22 120.0
C18 C17 Se3 115.3(2)
C22 C17 Se3 124.6(2)
C17 C18 C19 120.0
C17 C18 H15 120.0
C19 C18 H15 120.0
C20 C19 C18 120.0
C20 C19 H16 120.0
C18 C19 H16 120.0
C19 C20 C21 120.0
C19 C20 H17 120.0
C21 C20 H17 120.0
C22 C21 C20 120.0
C22 C21 H18 120.0
C20 C21 H18 120.0
C21 C22 C17 120.0
C21 C22 C23 115.6(3)
C17 C22 C23 124.2(3)
C12 C11 C16 120.0
C12 C11 C10 114.4(4)
C16 C11 C10 125.4(4)
C11 C12 C13 120.0
C11 C12 H11 120.0
C13 C12 H11 120.0
C14 C13 C12 120.0
C14 C13 H12 120.0
C12 C13 H12 120.0
C13 C14 C15 120.0
C13 C14 H13 120.0
C15 C14 H13 120.0
C16 C15 C14 120.0
C16 C15 H14 120.0
C14 C15 H14 120.0
C15 C16 C11 120.0
C15 C16 Se2 115.0(2)
C11 C16 Se2 125.0(2)
C2 C1 C6 120.0
C2 C1 Se1 115.4(2)
C6 C1 Se1 124.5(2)
C3 C2 C1 120.0
C3 C2 H1 120.0
C1 C2 H1 120.0
C2 C3 C4 120.0
C2 C3 H2 120.0
C4 C3 H2 120.0
C5 C4 C3 120.0
C5 C4 H3 120.0
C3 C4 H3 120.0
C4 C5 C6 120.0
C4 C5 H4 120.0
C6 C5 H4 120.0
C5 C6 C1 120.0
C5 C6 C7 114.8(3)
C1 C6 C7 125.1(3)
C1 Se1 Ni1 105.75(13)
C16 Se2 Ni1 107.21(13)
C32 Se4 Ni2 107.80(11)
C17 Se3 Ni2 104.55(11)
N2 Ni1 N1 86.9(2)
N2 Ni1 Se1 171.68(14)
N1 Ni1 Se1 94.73(15)
N2 Ni1 Se2 95.99(15)
N1 Ni1 Se2 171.53(14)
Se1 Ni1 Se2 83.60(5)
N4 Ni2 N3 86.52(19)
N4 Ni2 Se4 97.20(14)
N3 Ni2 Se4 172.33(16)
N4 Ni2 Se3 172.87(15)
N3 Ni2 Se3 93.10(13)
Se4 Ni2 Se3 84.03(4)
C7 N1 C8 115.7(5)
C7 N1 Ni1 133.6(4)
C8 N1 Ni1 110.5(4)
C10 N2 C9 115.2(5)
C10 N2 Ni1 133.5(5)
C9 N2 Ni1 111.3(4)
C23 N3 C24 117.3(5)
C23 N3 Ni2 133.6(4)
C24 N3 Ni2 109.0(4)
C26 N4 C25 114.5(4)
C26 N4 Ni2 133.5(4)
C25 N4 Ni2 112.1(4)
N1 C7 C6 128.3(5)
N1 C7 H5 115.9
C6 C7 H5 115.9
N2 C10 C11 128.6(6)
N2 C10 H10 115.7
C11 C10 H10 115.7
N2 C9 C8 106.3(5)
N2 C9 H8 110.5
C8 C9 H8 110.5
N2 C9 H9 110.5
C8 C9 H9 110.5
H8 C9 H9 108.7
N1 C8 C9 107.8(5)
N1 C8 H6 110.1
C9 C8 H6 110.1
N1 C8 H7 110.1
C9 C8 H7 110.1
H6 C8 H7 108.5
N3 C23 C22 128.3(5)
N3 C23 H19 115.9
C22 C23 H19 115.9
N3 C24 C25 107.7(5)
N3 C24 H20 110.2
C25 C24 H20 110.2
N3 C24 H21 110.2
C25 C24 H21 110.2
H20 C24 H21 108.5
N4 C25 C24 108.7(4)
N4 C25 H22 109.9
C24 C25 H22 109.9
N4 C25 H23 109.9
C24 C25 H23 109.9
H22 C25 H23 108.3
N4 C26 C27 130.4(5)
N4 C26 H24 114.8
C27 C26 H24 114.8

loop_
_geom_bond_atom_site_label_1
_geom_bond_atom_site_label_2
_geom_bond_distance
C27 C28 1.3900
C27 C32 1.3900
C27 C26 1.440(6)
C28 C29 1.3900
C28 H25 0.9300
C29 C30 1.3900
C29 H26 0.9300
C30 C31 1.3900
C30 H27 0.9300
C31 C32 1.3900
C31 H28 0.9300
C32 Se4 1.898(3)
C17 C18 1.3900
C17 C22 1.3900
C17 Se3 1.890(3)
C18 C19 1.3900
C18 H15 0.9300
C19 C20 1.3900
C19 H16 0.9300
C20 C21 1.3900
C20 H17 0.9300
C21 C22 1.3900
C21 H18 0.9300
C22 C23 1.448(6)
C11 C12 1.3900
C11 C16 1.3900
C11 C10 1.446(7)
C12 C13 1.3900
C12 H11 0.9300
C13 C14 1.3900
C13 H12 0.9300
C14 C15 1.3900
C14 H13 0.9300
C15 C16 1.3900
C15 H14 0.9300
C16 Se2 1.887(3)
C1 C2 1.3900
C1 C6 1.3900
C1 Se1 1.902(3)
C2 C3 1.3900
C2 H1 0.9300
C3 C4 1.3900
C3 H2 0.9300
C4 C5 1.3900
C4 H3 0.9300
C5 C6 1.3900
C5 H4 0.9300
C6 C7 1.441(7)
Se1 Ni1 2.2576(13)
Se2 Ni1 2.2578(13)
Se4 Ni2 2.2518(13)
Se3 Ni2 2.2860(13)
Ni1 N2 1.887(5)
Ni1 N1 1.897(4)
Ni2 N4 1.894(4)
Ni2 N3 1.896(5)
N1 C7 1.287(7)
N1 C8 1.460(8)
N2 C10 1.298(7)
N2 C9 1.478(7)
N3 C23 1.257(7)
N3 C24 1.474(7)
N4 C26 1.286(7)
N4 C25 1.469(7)
C7 H5 0.9300
C10 H10 0.9300
C9 C8 1.511(8)
C9 H8 0.9700
C9 H9 0.9700
C8 H6 0.9700
C8 H7 0.9700
C23 H19 0.9300
C24 C25 1.488(8)
C24 H20 0.9700
C24 H21 0.9700
C25 H22 0.9700
C25 H23 0.9700
C26 H24 0.9300
